data_7050114
loop_
_publ_author_name
'Thompson, Barry C.'
'Abboud, Khalil A.'
'Reynolds, John R.'
'Nakatani, Keitaro'
'Audebert, Pierre'

_publ_section_title
;
 Electrochromic conjugated N-salicylidene-aniline (anil) functionalized
 pyrrole and 2,5-dithienylpyrrole-based polymers
;
_journal_issue 9
_journal_name_full 'New Journal of Chemistry'
_journal_page_first 1128
_journal_paper_doi 10.1039/b504577k
_journal_volume 29
_journal_year 2005
_chemical_formula_sum 'C25 H30 N2 O'
_chemical_formula_weight 374.51
_chemical_name_systematic
;
?
;
_space_group_IT_number 2
_symmetry_cell_setting triclinic
_symmetry_space_group_name_Hall '-P 1'
_symmetry_space_group_name_H-M 'P -1'
_atom_sites_solution_hydrogens geom
_atom_sites_solution_primary direct
_atom_sites_solution_secondary difmap
_audit_creation_method SHELXL-97
_cell_angle_alpha 100.878(2)
_cell_angle_beta 93.328(2)
_cell_angle_gamma 94.944(2)
_cell_formula_units_Z 4
_cell_length_a 9.8773(6)
_cell_length_b 12.1540(7)
_cell_length_c 18.6430(11)
_cell_measurement_reflns_used 37
_cell_measurement_temperature 173(2)
_cell_measurement_theta_max 28.0
_cell_measurement_theta_min 2.0
_cell_volume 2183.3(2)
_computing_cell_refinement 'Bruker SMART & SAINT (Bruker 1998)'
_computing_data_collection 'Bruker SMART (Bruker 1998)'
_computing_data_reduction 'Bruker SHELXTL (Bruker 2000)'
_computing_molecular_graphics 'Bruker SHELXTL'
_computing_publication_material 'Bruker SHELXTL'
_computing_structure_refinement 'Bruker SHELXTL'
_computing_structure_solution 'Bruker SHELXTL'
_diffrn_ambient_temperature 193(2)
_diffrn_measured_fraction_theta_full 0.991
_diffrn_measured_fraction_theta_max 0.991
_diffrn_measurement_device_type 'SMART CCD area detector'
_diffrn_measurement_method '\w scans'
_diffrn_radiation_monochromator graphite
_diffrn_radiation_source 'normal-focus sealed tube'
_diffrn_radiation_type MoK\a
_diffrn_radiation_wavelength 0.71073
_diffrn_reflns_av_R_equivalents 0.0375
_diffrn_reflns_av_sigmaI/netI 0.0532
_diffrn_reflns_limit_h_max 11
_diffrn_reflns_limit_h_min -11
_diffrn_reflns_limit_k_max 14
_diffrn_reflns_limit_k_min -14
_diffrn_reflns_limit_l_max 22
_diffrn_reflns_limit_l_min -22
_diffrn_reflns_number 16332
_diffrn_reflns_theta_full 25.00
_diffrn_reflns_theta_max 25.00
_diffrn_reflns_theta_min 1.71
_diffrn_standards_decay_% 0
_diffrn_standards_number 0
_exptl_absorpt_coefficient_mu 0.069
_exptl_absorpt_correction_T_max 0.9952
_exptl_absorpt_correction_T_min 0.9844
_exptl_absorpt_correction_type integration
_exptl_absorpt_process_details 'based on measured indexed crystal faces, SHELXTL (Bruker 1998)'
_exptl_crystal_colour yellow
_exptl_crystal_density_diffrn 1.139
_exptl_crystal_density_meas 0
_exptl_crystal_density_method 'not measured'
_exptl_crystal_description plates
_exptl_crystal_F_000 808
_exptl_crystal_size_max 0.24
_exptl_crystal_size_mid 0.16
_exptl_crystal_size_min 0.07
_refine_diff_density_max 0.261
_refine_diff_density_min -0.178
_refine_diff_density_rms 0.034
_refine_ls_extinction_coef 0.0013(5)
_refine_ls_extinction_expression Fc^*^=kFc[1+0.001xFc^2^\l^3^/sin(2\q)]^-1/4^
_refine_ls_extinction_method SHELXL
_refine_ls_goodness_of_fit_ref 1.021
_refine_ls_hydrogen_treatment mixed
_refine_ls_matrix_type full
_refine_ls_number_parameters 581
_refine_ls_number_reflns 7625
_refine_ls_number_restraints 0
_refine_ls_restrained_S_all 1.021
_refine_ls_R_factor_all 0.0987
_refine_ls_R_factor_gt 0.0552
_refine_ls_shift/su_max 0.000
_refine_ls_shift/su_mean 0.000
_refine_ls_structure_factor_coef Fsqd
_refine_ls_weighting_details 'calc w=1/[\s^2^(Fo^2^)+(0.0588P)^2^+0.2871P] where P=(Fo^2^+2Fc^2^)/3'
_refine_ls_weighting_scheme calc
_refine_ls_wR_factor_gt 0.1225
_refine_ls_wR_factor_ref 0.1413
_reflns_number_gt 4710
_reflns_number_total 7625
_reflns_threshold_expression >2sigma(I)
_cod_data_source_file b504577k.txt
_cod_data_source_block bct1
_cod_depositor_comments
;
The following automatic conversions were performed:
'_symmetry_cell_setting' value 'Triclinic' changed to 'triclinic'
according to '/home/saulius/struct/CIF-dictionaries/cif_core.dic'
dictionary named 'cif_core.dic' version 2.4.1 from 2010-06-29.

Automatic conversion script
Id: cif_fix_enum 1527 2010-12-29 10:47:43Z saulius 
;
_cod_original_sg_symbol_H-M P-1
_cod_database_code 7050114

loop_
_symmetry_equiv_pos_as_xyz
'x, y, z'
'-x, -y, -z'

loop_
_atom_site_label
_atom_site_type_symbol
_atom_site_fract_x
_atom_site_fract_y
_atom_site_fract_z
_atom_site_U_iso_or_equiv
_atom_site_adp_type
_atom_site_occupancy
_atom_site_symmetry_multiplicity
_atom_site_calc_flag
_atom_site_refinement_flags
_atom_site_disorder_assembly
_atom_site_disorder_group
O1 O 0.47263(15) 0.51562(14) 0.20698(10) 0.0530(4) Uani 1 1 d . . .
H1 H 0.502(3) 0.582(2) 0.2454(15) 0.084(9) Uiso 1 1 d . . .
N1 N 0.78187(17) 1.04673(14) 0.50789(9) 0.0399(4) Uani 1 1 d . . .
N2 N 0.47894(18) 0.69580(15) 0.30730(10) 0.0462(5) Uani 1 1 d . . .
C1 C 0.7938(2) 1.15870(19) 0.50523(13) 0.0468(6) Uani 1 1 d . . .
H1A H 0.7523 1.1918 0.4684 0.056 Uiso 1 1 calc R . .
C2 C 0.8752(2) 1.2145(2) 0.56445(13) 0.0505(6) Uani 1 1 d . . .
H2A H 0.9011 1.2933 0.5761 0.061 Uiso 1 1 calc R . .
C3 C 0.9144(2) 1.1350(2) 0.60534(13) 0.0525(6) Uani 1 1 d . . .
H3A H 0.9705 1.1500 0.6499 0.063 Uiso 1 1 calc R . .
C4 C 0.8568(2) 1.0326(2) 0.56904(13) 0.0495(6) Uani 1 1 d . . .
H4A H 0.8669 0.9628 0.5837 0.059 Uiso 1 1 calc R . .
C5 C 0.7041(2) 0.95943(18) 0.45652(12) 0.0387(5) Uani 1 1 d . . .
C6 C 0.5844(2) 0.98027(19) 0.42086(12) 0.0455(6) Uani 1 1 d . . .
H6A H 0.5543 1.0534 0.4305 0.055 Uiso 1 1 calc R . .
C7 C 0.5090(2) 0.89497(19) 0.37141(12) 0.0482(6) Uani 1 1 d . . .
H7A H 0.4276 0.9101 0.3470 0.058 Uiso 1 1 calc R . .
C8 C 0.5508(2) 0.78757(19) 0.35698(12) 0.0413(5) Uani 1 1 d . . .
C9 C 0.6710(2) 0.76817(19) 0.39230(12) 0.0459(6) Uani 1 1 d . . .
H9A H 0.7015 0.6952 0.3823 0.055 Uiso 1 1 calc R . .
C10 C 0.7474(2) 0.85255(18) 0.44167(12) 0.0431(6) Uani 1 1 d . . .
H10A H 0.8295 0.8375 0.4655 0.052 Uiso 1 1 calc R . .
C11 C 0.3492(2) 0.68965(19) 0.29532(12) 0.0448(6) Uani 1 1 d . . .
H11A H 0.3017 0.7472 0.3215 0.054 Uiso 1 1 calc R . .
C12 C 0.2718(2) 0.59909(19) 0.24374(12) 0.0419(5) Uani 1 1 d . . .
C13 C 0.1294(2) 0.5975(2) 0.23733(12) 0.0456(6) Uani 1 1 d . . .
H13A H 0.0872 0.6550 0.2672 0.055 Uiso 1 1 calc R . .
C14 C 0.0497(2) 0.51490(19) 0.18885(12) 0.0439(6) Uani 1 1 d . . .
C15 C 0.1170(2) 0.43323(19) 0.14470(12) 0.0440(6) Uani 1 1 d . . .
H15A H 0.0631 0.3766 0.1102 0.053 Uiso 1 1 calc R . .
C16 C 0.2577(2) 0.42996(18) 0.14831(11) 0.0397(5) Uani 1 1 d . . .
C17 C 0.3349(2) 0.51440(18) 0.20004(12) 0.0401(5) Uani 1 1 d . . .
C18 C 0.3257(2) 0.33997(19) 0.09804(13) 0.0494(6) Uani 1 1 d . . .
C19 C 0.4061(3) 0.2711(2) 0.14387(15) 0.0673(8) Uani 1 1 d . . .
H19C H 0.3439 0.2348 0.1734 0.101 Uiso 1 1 calc R . .
H19B H 0.4767 0.3212 0.1762 0.101 Uiso 1 1 calc R . .
H19A H 0.4488 0.2135 0.1112 0.101 Uiso 1 1 calc R . .
C20 C 0.2216(3) 0.2569(2) 0.04643(15) 0.0705(8) Uani 1 1 d . . .
H20C H 0.1630 0.2158 0.0752 0.106 Uiso 1 1 calc R . .
H20B H 0.2694 0.2035 0.0133 0.106 Uiso 1 1 calc R . .
H20A H 0.1656 0.2983 0.0177 0.106 Uiso 1 1 calc R . .
C21 C 0.4207(3) 0.3974(2) 0.05080(14) 0.0675(8) Uani 1 1 d . . .
H21C H 0.4627 0.3400 0.0174 0.101 Uiso 1 1 calc R . .
H21B H 0.4921 0.4476 0.0825 0.101 Uiso 1 1 calc R . .
H21A H 0.3680 0.4413 0.0223 0.101 Uiso 1 1 calc R . .
C22 C -0.1061(2) 0.5104(2) 0.18111(14) 0.0565(7) Uani 1 1 d . . .
C23 C -0.1591(3) 0.5890(3) 0.24492(19) 0.0986(12) Uani 1 1 d . . .
H23C H -0.1364 0.6674 0.2403 0.148 Uiso 1 1 calc R . .
H23B H -0.1167 0.5768 0.2912 0.148 Uiso 1 1 calc R . .
H23A H -0.2583 0.5734 0.2442 0.148 Uiso 1 1 calc R . .
C24 C -0.1710(3) 0.3917(2) 0.18181(17) 0.0790(9) Uani 1 1 d . . .
H24C H -0.2704 0.3912 0.1792 0.119 Uiso 1 1 calc R . .
H24B H -0.1396 0.3688 0.2271 0.119 Uiso 1 1 calc R . .
H24A H -0.1444 0.3391 0.1396 0.119 Uiso 1 1 calc R . .
C25 C -0.1502(3) 0.5426(3) 0.10862(16) 0.0844(10) Uani 1 1 d . . .
H25C H -0.2499 0.5373 0.1026 0.127 Uiso 1 1 calc R . .
H25B H -0.1162 0.4911 0.0681 0.127 Uiso 1 1 calc R . .
H25A H -0.1127 0.6199 0.1086 0.127 Uiso 1 1 calc R . .
O2 O 0.43751(16) 1.01686(16) 0.20703(10) 0.0473(6) Uani 0.902(4) 1 d P A 3
H2 H 0.470(3) 1.083(3) 0.248(2) 0.101(12) Uiso 0.902(4) 1 d P A 3
O2' O 0.1089(15) 1.1434(12) 0.3119(8) 0.039(5) Uani 0.098(4) 1 d P A 4
H2' H 0.0645 1.1961 0.3036 0.058 Uiso 0.098(4) 1 calc PR A 4
N3 N 0.77472(18) 1.51346(14) 0.52618(10) 0.0425(5) Uani 1 1 d . . .
N4 N 0.4531(2) 1.1826(2) 0.31867(12) 0.0414(6) Uani 0.902(4) 1 d P A 3
N4' N 0.374(2) 1.203(2) 0.3523(14) 0.050(7) Uani 0.098(4) 1 d P A 4
C26 C 0.8671(2) 1.59491(19) 0.51027(14) 0.0490(6) Uani 1 1 d . . .
H26A H 0.8819 1.6083 0.4626 0.059 Uiso 1 1 calc R . .
C27 C 0.9338(2) 1.6530(2) 0.57340(14) 0.0532(6) Uani 1 1 d . . .
H27A H 1.0026 1.7141 0.5781 0.064 Uiso 1 1 calc R . .
C28 C 0.8821(3) 1.60580(19) 0.63076(14) 0.0561(7) Uani 1 1 d . . .
H28A H 0.9100 1.6289 0.6814 0.067 Uiso 1 1 calc R . .
C29 C 0.7849(3) 1.5213(2) 0.60051(13) 0.0555(7) Uani 1 1 d . . .
H29A H 0.7326 1.4751 0.6267 0.067 Uiso 1 1 calc R . .
C30 C 0.6883(2) 1.43276(18) 0.47494(12) 0.0416(6) Uani 1 1 d . A .
C31 C 0.7214(2) 1.40408(19) 0.40275(13) 0.0500(6) Uani 1 1 d . . .
H31A H 0.8006 1.4406 0.3876 0.060 Uiso 1 1 calc R . .
C32 C 0.6409(2) 1.3237(2) 0.35312(13) 0.0544(6) Uani 1 1 d . A .
H32A H 0.6656 1.3051 0.3041 0.065 Uiso 1 1 calc R . .
C33 C 0.5253(2) 1.26952(19) 0.37312(12) 0.0476(6) Uani 1 1 d . . .
C34 C 0.4913(2) 1.29838(19) 0.44557(13) 0.0502(6) Uani 1 1 d . A .
H34A H 0.4117 1.2618 0.4604 0.060 Uiso 1 1 calc R . .
C35 C 0.5720(2) 1.37963(18) 0.49612(12) 0.0465(6) Uani 1 1 d . . .
H35A H 0.5475 1.3987 0.5451 0.056 Uiso 1 1 calc R A .
C36 C 0.3230(3) 1.1682(3) 0.31831(18) 0.0397(7) Uani 0.902(4) 1 d P A 3
H36A H 0.2779 1.2141 0.3546 0.048 Uiso 0.902(4) 1 calc PR A 3
C36' C 0.387(3) 1.122(2) 0.3011(12) 0.030(6) Uiso 0.098(4) 1 d P A 4
H36B H 0.4698 1.0920 0.2881 0.036 Uiso 0.098(4) 1 calc PR A 4
C37 C 0.2424(2) 1.08188(19) 0.26281(12) 0.0466(6) Uani 1 1 d . . .
C38 C 0.3014(2) 1.0099(2) 0.20806(13) 0.0468(6) Uani 1 1 d . A .
H38A H 0.3979 1.0126 0.2081 0.056 Uiso 0.098(4) 1 calc PR A 4
C39 C 0.2189(2) 0.93333(19) 0.15271(12) 0.0461(6) Uani 1 1 d . . .
C40 C 0.0788(2) 0.93366(19) 0.15690(12) 0.0470(6) Uani 1 1 d . A .
H40A H 0.0211 0.8824 0.1208 0.056 Uiso 1 1 calc R . .
C41 C 0.0168(2) 1.00496(19) 0.21116(12) 0.0447(6) Uani 1 1 d . . .
C42 C 0.1019(2) 1.0780(2) 0.26348(14) 0.0457(6) Uani 1 1 d . A .
H42A H 0.0633 1.1269 0.3010 0.055 Uiso 0.902(4) 1 calc PR A 3
C43 C -0.1384(2) 1.0038(2) 0.20947(14) 0.0526(6) Uani 1 1 d . A .
C44' C -0.1880(4) 1.0807(4) 0.2772(2) 0.0674(13) Uani 0.738(5) 1 d P A 1
H44F H -0.2878 1.0743 0.2739 0.101 Uiso 0.738(5) 1 calc PR A 1
H44E H -0.1529 1.1590 0.2785 0.101 Uiso 0.738(5) 1 calc PR A 1
H44D H -0.1544 1.0573 0.3220 0.101 Uiso 0.738(5) 1 calc PR A 1
C44 C -0.1795(12) 0.9896(13) 0.2778(7) 0.080(4) Uani 0.262(5) 1 d P A 2
H44C H -0.2750 1.0047 0.2813 0.120 Uiso 0.262(5) 1 calc PR A 2
H44B H -0.1224 1.0420 0.3165 0.120 Uiso 0.262(5) 1 calc PR A 2
H44A H -0.1699 0.9121 0.2836 0.120 Uiso 0.262(5) 1 calc PR A 2
C45' C -0.2052(3) 0.8825(3) 0.2109(2) 0.0678(14) Uani 0.738(5) 1 d P A 1
H45F H -0.1728 0.8597 0.2560 0.102 Uiso 0.738(5) 1 calc PR A 1
H45E H -0.1801 0.8296 0.1684 0.102 Uiso 0.738(5) 1 calc PR A 1
H45D H -0.3046 0.8826 0.2091 0.102 Uiso 0.738(5) 1 calc PR A 1
C45 C -0.2025(10) 0.9226(10) 0.1423(6) 0.072(4) Uani 0.262(5) 1 d P A 2
H45C H -0.1893 0.8454 0.1474 0.108 Uiso 0.262(5) 1 calc PR A 2
H45B H -0.1595 0.9390 0.0989 0.108 Uiso 0.262(5) 1 calc PR A 2
H45A H -0.3002 0.9307 0.1369 0.108 Uiso 0.262(5) 1 calc PR A 2
C46' C -0.1961(4) 1.0381(4) 0.1408(2) 0.0697(14) Uani 0.738(5) 1 d P A 1
H46F H -0.2957 1.0342 0.1405 0.105 Uiso 0.738(5) 1 calc PR A 1
H46E H -0.1707 0.9870 0.0975 0.105 Uiso 0.738(5) 1 calc PR A 1
H46D H -0.1594 1.1153 0.1398 0.105 Uiso 0.738(5) 1 calc PR A 1
C46 C -0.1533(14) 1.1270(10) 0.1929(8) 0.090(5) Uani 0.262(5) 1 d P A 2
H46C H -0.2496 1.1350 0.1812 0.136 Uiso 0.262(5) 1 calc PR A 2
H46B H -0.1011 1.1377 0.1512 0.136 Uiso 0.262(5) 1 calc PR A 2
H46A H -0.1183 1.1838 0.2361 0.136 Uiso 0.262(5) 1 calc PR A 2
C47 C 0.2799(2) 0.8569(2) 0.09020(13) 0.0543(6) Uani 1 1 d . A .
C48 C 0.1716(3) 0.7818(3) 0.03834(17) 0.1017(12) Uani 1 1 d . . .
H48C H 0.2148 0.7385 -0.0024 0.153 Uiso 1 1 calc R A .
H48B H 0.1073 0.8282 0.0192 0.153 Uiso 1 1 calc R . .
H48A H 0.1228 0.7300 0.0646 0.153 Uiso 1 1 calc R . .
C49 C 0.3747(3) 0.7811(2) 0.12158(16) 0.0788(9) Uani 1 1 d . . .
H49C H 0.3219 0.7318 0.1480 0.118 Uiso 1 1 calc R A .
H49B H 0.4460 0.8279 0.1553 0.118 Uiso 1 1 calc R . .
H49A H 0.4166 0.7351 0.0815 0.118 Uiso 1 1 calc R . .
C50 C 0.3620(3) 0.9296(2) 0.04577(14) 0.0707(8) Uani 1 1 d . . .
H50C H 0.3965 0.8809 0.0042 0.106 Uiso 1 1 calc R A .
H50B H 0.4387 0.9734 0.0771 0.106 Uiso 1 1 calc R . .
H50A H 0.3031 0.9810 0.0277 0.106 Uiso 1 1 calc R . .

loop_
_atom_site_aniso_label
_atom_site_aniso_U_11
_atom_site_aniso_U_22
_atom_site_aniso_U_33
_atom_site_aniso_U_23
_atom_site_aniso_U_13
_atom_site_aniso_U_12
O1 0.0334(9) 0.0575(11) 0.0629(11) 0.0011(9) -0.0007(8) 0.0023(8)
N1 0.0356(10) 0.0411(11) 0.0420(11) 0.0087(9) -0.0005(8) -0.0007(8)
N2 0.0378(11) 0.0531(12) 0.0452(12) 0.0081(10) -0.0020(9) -0.0022(9)
C1 0.0442(14) 0.0455(14) 0.0518(15) 0.0153(12) 0.0014(11) 0.0004(11)
C2 0.0447(14) 0.0442(14) 0.0581(16) 0.0026(12) 0.0046(12) -0.0040(11)
C3 0.0398(14) 0.0603(16) 0.0522(15) 0.0009(13) -0.0059(11) 0.0044(12)
C4 0.0467(14) 0.0532(15) 0.0479(15) 0.0118(12) -0.0090(11) 0.0052(12)
C5 0.0329(12) 0.0425(13) 0.0410(13) 0.0113(11) 0.0024(10) -0.0008(10)
C6 0.0409(13) 0.0396(13) 0.0573(15) 0.0143(12) -0.0022(11) 0.0038(10)
C7 0.0399(13) 0.0530(15) 0.0532(15) 0.0205(12) -0.0089(11) -0.0010(11)
C8 0.0372(13) 0.0455(14) 0.0402(13) 0.0083(11) 0.0020(10) -0.0019(11)
C9 0.0375(13) 0.0460(14) 0.0519(15) 0.0038(12) 0.0015(11) 0.0060(11)
C10 0.0328(12) 0.0506(14) 0.0450(14) 0.0076(11) -0.0019(10) 0.0063(11)
C11 0.0416(14) 0.0524(14) 0.0393(13) 0.0083(11) 0.0030(11) 0.0004(11)
C12 0.0382(13) 0.0485(14) 0.0377(13) 0.0109(11) -0.0006(10) -0.0054(11)
C13 0.0371(13) 0.0568(15) 0.0424(14) 0.0093(12) 0.0037(10) 0.0017(11)
C14 0.0371(13) 0.0518(14) 0.0418(13) 0.0105(11) -0.0010(11) -0.0022(11)
C15 0.0406(13) 0.0486(14) 0.0404(13) 0.0094(11) -0.0045(10) -0.0054(11)
C16 0.0380(13) 0.0447(13) 0.0378(13) 0.0138(11) 0.0010(10) -0.0006(10)
C17 0.0309(12) 0.0495(14) 0.0409(13) 0.0136(11) -0.0006(10) 0.0008(10)
C18 0.0460(14) 0.0472(14) 0.0536(15) 0.0076(12) -0.0014(12) 0.0055(11)
C19 0.0635(17) 0.0539(16) 0.085(2) 0.0162(15) -0.0048(15) 0.0110(13)
C20 0.0648(18) 0.0624(18) 0.0732(19) -0.0123(15) -0.0024(15) 0.0056(14)
C21 0.0689(18) 0.0752(19) 0.0585(17) 0.0089(15) 0.0190(14) 0.0069(15)
C22 0.0338(13) 0.0745(18) 0.0561(16) 0.0051(14) -0.0040(12) -0.0007(12)
C23 0.0355(16) 0.133(3) 0.108(3) -0.026(2) 0.0059(16) 0.0096(17)
C24 0.0439(16) 0.103(2) 0.087(2) 0.0222(18) 0.0033(14) -0.0178(16)
C25 0.0492(17) 0.114(3) 0.094(2) 0.038(2) -0.0159(16) 0.0079(17)
O2 0.0354(11) 0.0593(12) 0.0452(11) 0.0038(9) 0.0064(8) 0.0043(9)
O2' 0.042(10) 0.029(9) 0.038(10) -0.010(7) -0.002(7) 0.009(7)
N3 0.0436(11) 0.0397(11) 0.0429(11) 0.0089(9) -0.0068(9) 0.0019(9)
N4 0.0346(13) 0.0487(15) 0.0396(13) 0.0069(11) 0.0013(11) 0.0021(12)
N4' 0.016(13) 0.082(18) 0.047(16) 0.003(13) -0.004(11) 0.005(12)
C26 0.0424(14) 0.0459(14) 0.0586(16) 0.0121(12) 0.0006(12) 0.0009(11)
C27 0.0422(14) 0.0467(14) 0.0661(18) 0.0031(13) -0.0039(13) 0.0021(11)
C28 0.0653(17) 0.0469(15) 0.0500(16) 0.0011(12) -0.0198(13) 0.0058(13)
C29 0.0715(17) 0.0489(15) 0.0450(15) 0.0144(12) -0.0103(13) -0.0015(13)
C30 0.0419(13) 0.0386(13) 0.0442(14) 0.0118(11) -0.0086(11) 0.0036(10)
C31 0.0490(14) 0.0545(15) 0.0456(15) 0.0125(12) -0.0033(12) -0.0009(12)
C32 0.0597(16) 0.0593(16) 0.0425(14) 0.0105(12) -0.0009(12) -0.0017(13)
C33 0.0535(15) 0.0482(14) 0.0388(14) 0.0071(12) -0.0106(12) 0.0043(12)
C34 0.0448(14) 0.0499(14) 0.0564(16) 0.0173(13) -0.0020(12) -0.0040(11)
C35 0.0508(15) 0.0481(14) 0.0397(13) 0.0099(11) -0.0044(11) 0.0013(12)
C36 0.0370(19) 0.0435(18) 0.0397(18) 0.0092(14) 0.0054(15) 0.0068(15)
C37 0.0505(15) 0.0524(15) 0.0361(13) 0.0120(11) 0.0011(11) -0.0060(12)
C38 0.0344(13) 0.0599(16) 0.0485(15) 0.0223(13) 0.0005(11) -0.0059(11)
C39 0.0479(14) 0.0534(15) 0.0358(13) 0.0113(11) 0.0030(11) -0.0068(11)
C40 0.0441(14) 0.0506(14) 0.0433(14) 0.0101(11) -0.0028(11) -0.0101(11)
C41 0.0463(14) 0.0458(14) 0.0406(13) 0.0100(11) -0.0015(11) -0.0032(11)
C42 0.0478(15) 0.0483(15) 0.0415(14) 0.0138(13) 0.0012(12) -0.0027(12)
C43 0.0465(15) 0.0536(16) 0.0551(16) 0.0055(13) -0.0036(12) 0.0062(12)
C44' 0.0300(19) 0.089(3) 0.078(3) 0.001(3) 0.0072(18) 0.009(2)
C44 0.072(8) 0.113(13) 0.063(8) 0.030(9) 0.015(6) 0.020(8)
C45' 0.043(2) 0.066(3) 0.096(4) 0.024(2) 0.006(2) -0.0059(18)
C45 0.049(6) 0.075(9) 0.086(9) -0.004(7) 0.001(6) 0.017(6)
C46' 0.051(2) 0.086(4) 0.074(3) 0.022(3) -0.0116(19) 0.012(2)
C46 0.125(11) 0.067(8) 0.088(10) 0.027(7) 0.019(8) 0.026(8)
C47 0.0509(15) 0.0621(16) 0.0484(15) 0.0108(13) 0.0069(12) -0.0046(13)
C48 0.081(2) 0.117(3) 0.078(2) -0.044(2) 0.0211(18) -0.021(2)
C49 0.109(2) 0.0596(18) 0.072(2) 0.0150(15) 0.0270(18) 0.0170(17)
C50 0.081(2) 0.080(2) 0.0544(17) 0.0179(15) 0.0213(15) 0.0069(16)

loop_
_atom_type_symbol
_atom_type_description
_atom_type_scat_dispersion_real
_atom_type_scat_dispersion_imag
_atom_type_scat_source
C C 0.0033 0.0016 'International Tables Vol C Tables 4.2.6.8 and 6.1.1.4'
H H 0.0000 0.0000 'International Tables Vol C Tables 4.2.6.8 and 6.1.1.4'
N N 0.0061 0.0033 'International Tables Vol C Tables 4.2.6.8 and 6.1.1.4'
O O 0.0106 0.0060 'International Tables Vol C Tables 4.2.6.8 and 6.1.1.4'

loop_
_geom_angle_atom_site_label_1
_geom_angle_atom_site_label_2
_geom_angle_atom_site_label_3
_geom_angle
_geom_angle_site_symmetry_1
_geom_angle_site_symmetry_3
_geom_angle_publ_flag
C17 O1 H1 104.1(16) . . ?
C1 N1 C4 108.33(18) . . ?
C1 N1 C5 126.12(18) . . ?
C4 N1 C5 125.55(19) . . ?
C11 N2 C8 121.0(2) . . ?
C2 C1 N1 108.2(2) . . ?
C2 C1 H1A 125.9 . . ?
N1 C1 H1A 125.9 . . ?
C1 C2 C3 107.9(2) . . ?
C1 C2 H2A 126.1 . . ?
C3 C2 H2A 126.1 . . ?
C4 C3 C2 107.0(2) . . ?
C4 C3 H3A 126.5 . . ?
C2 C3 H3A 126.5 . . ?
C3 C4 N1 108.7(2) . . ?
C3 C4 H4A 125.7 . . ?
N1 C4 H4A 125.7 . . ?
C10 C5 C6 119.4(2) . . ?
C10 C5 N1 120.13(19) . . ?
C6 C5 N1 120.5(2) . . ?
C7 C6 C5 120.2(2) . . ?
C7 C6 H6A 119.9 . . ?
C5 C6 H6A 119.9 . . ?
C6 C7 C8 120.7(2) . . ?
C6 C7 H7A 119.6 . . ?
C8 C7 H7A 119.6 . . ?
C9 C8 C7 118.5(2) . . ?
C9 C8 N2 117.4(2) . . ?
C7 C8 N2 124.1(2) . . ?
C10 C9 C8 121.3(2) . . ?
C10 C9 H9A 119.3 . . ?
C8 C9 H9A 119.3 . . ?
C9 C10 C5 119.8(2) . . ?
C9 C10 H10A 120.1 . . ?
C5 C10 H10A 120.1 . . ?
N2 C11 C12 123.0(2) . . ?
N2 C11 H11A 118.5 . . ?
C12 C11 H11A 118.5 . . ?
C17 C12 C13 119.6(2) . . ?
C17 C12 C11 122.0(2) . . ?
C13 C12 C11 118.4(2) . . ?
C14 C13 C12 121.5(2) . . ?
C14 C13 H13A 119.2 . . ?
C12 C13 H13A 119.2 . . ?
C13 C14 C15 117.1(2) . . ?
C13 C14 C22 122.7(2) . . ?
C15 C14 C22 120.2(2) . . ?
C16 C15 C14 124.2(2) . . ?
C16 C15 H15A 117.9 . . ?
C14 C15 H15A 117.9 . . ?
C15 C16 C17 116.7(2) . . ?
C15 C16 C18 121.98(19) . . ?
C17 C16 C18 121.3(2) . . ?
O1 C17 C12 119.40(19) . . ?
O1 C17 C16 119.8(2) . . ?
C12 C17 C16 120.8(2) . . ?
C16 C18 C20 112.08(19) . . ?
C16 C18 C21 109.07(19) . . ?
C20 C18 C21 107.8(2) . . ?
C16 C18 C19 110.1(2) . . ?
C20 C18 C19 107.1(2) . . ?
C21 C18 C19 110.6(2) . . ?
C18 C19 H19C 109.5 . . ?
C18 C19 H19B 109.5 . . ?
H19C C19 H19B 109.5 . . ?
C18 C19 H19A 109.5 . . ?
H19C C19 H19A 109.5 . . ?
H19B C19 H19A 109.5 . . ?
C18 C20 H20C 109.5 . . ?
C18 C20 H20B 109.5 . . ?
H20C C20 H20B 109.5 . . ?
C18 C20 H20A 109.5 . . ?
H20C C20 H20A 109.5 . . ?
H20B C20 H20A 109.5 . . ?
C18 C21 H21C 109.5 . . ?
C18 C21 H21B 109.5 . . ?
H21C C21 H21B 109.5 . . ?
C18 C21 H21A 109.5 . . ?
H21C C21 H21A 109.5 . . ?
H21B C21 H21A 109.5 . . ?
C25 C22 C23 110.3(3) . . ?
C25 C22 C24 108.8(2) . . ?
C23 C22 C24 106.8(2) . . ?
C25 C22 C14 109.1(2) . . ?
C23 C22 C14 111.2(2) . . ?
C24 C22 C14 110.6(2) . . ?
C22 C23 H23C 109.5 . . ?
C22 C23 H23B 109.5 . . ?
H23C C23 H23B 109.5 . . ?
C22 C23 H23A 109.5 . . ?
H23C C23 H23A 109.5 . . ?
H23B C23 H23A 109.5 . . ?
C22 C24 H24C 109.5 . . ?
C22 C24 H24B 109.5 . . ?
H24C C24 H24B 109.5 . . ?
C22 C24 H24A 109.5 . . ?
H24C C24 H24A 109.5 . . ?
H24B C24 H24A 109.5 . . ?
C22 C25 H25C 109.5 . . ?
C22 C25 H25B 109.5 . . ?
H25C C25 H25B 109.5 . . ?
C22 C25 H25A 109.5 . . ?
H25C C25 H25A 109.5 . . ?
H25B C25 H25A 109.5 . . ?
C38 O2 H2 103.5(18) . . ?
C42 O2' H2' 109.5 . . ?
C29 N3 C26 107.54(19) . . ?
C29 N3 C30 126.0(2) . . ?
C26 N3 C30 126.45(19) . . ?
C36 N4 C33 118.4(3) . . ?
C36' N4' C33 106(2) . . ?
C27 C26 N3 109.1(2) . . ?
C27 C26 H26A 125.5 . . ?
N3 C26 H26A 125.5 . . ?
C26 C27 C28 107.1(2) . . ?
C26 C27 H27A 126.5 . . ?
C28 C27 H27A 126.5 . . ?
C29 C28 C27 107.5(2) . . ?
C29 C28 H28A 126.3 . . ?
C27 C28 H28A 126.3 . . ?
C28 C29 N3 108.8(2) . . ?
C28 C29 H29A 125.6 . . ?
N3 C29 H29A 125.6 . . ?
C35 C30 C31 119.0(2) . . ?
C35 C30 N3 120.8(2) . . ?
C31 C30 N3 120.1(2) . . ?
C32 C31 C30 120.8(2) . . ?
C32 C31 H31A 119.6 . . ?
C30 C31 H31A 119.6 . . ?
C31 C32 C33 121.1(2) . . ?
C31 C32 H32A 119.4 . . ?
C33 C32 H32A 119.4 . . ?
C32 C33 C34 118.3(2) . . ?
C32 C33 N4 116.8(2) . . ?
C34 C33 N4 124.8(2) . . ?
C32 C33 N4' 150.5(9) . . ?
C34 C33 N4' 88.6(9) . . ?
N4 C33 N4' 39.4(9) . . ?
C35 C34 C33 120.9(2) . . ?
C35 C34 H34A 119.5 . . ?
C33 C34 H34A 119.5 . . ?
C30 C35 C34 119.8(2) . . ?
C30 C35 H35A 120.1 . . ?
C34 C35 H35A 120.1 . . ?
N4 C36 C37 121.1(3) . . ?
N4 C36 H36A 119.4 . . ?
C37 C36 H36A 119.4 . . ?
N4' C36' C37 107(3) . . ?
N4' C36' H2 144(3) . . ?
C37 C36' H2 103(2) . . ?
N4' C36' H36B 126.5 . . ?
C37 C36' H36B 126.5 . . ?
H2 C36' H36B 30.7 . . ?
C42 C37 C38 120.0(2) . . ?
C42 C37 C36 117.0(2) . . ?
C38 C37 C36 122.9(2) . . ?
C42 C37 C36' 150.2(10) . . ?
C38 C37 C36' 89.2(10) . . ?
C36 C37 C36' 34.9(9) . . ?
O2 C38 C37 119.3(2) . . ?
O2 C38 C39 120.0(2) . . ?
C37 C38 C39 120.7(2) . . ?
O2 C38 H38A 2.0 . . ?
C37 C38 H38A 119.6 . . ?
C39 C38 H38A 119.6 . . ?
C40 C39 C38 116.2(2) . . ?
C40 C39 C47 121.7(2) . . ?
C38 C39 C47 122.1(2) . . ?
C39 C40 C41 124.3(2) . . ?
C39 C40 H40A 117.8 . . ?
C41 C40 H40A 117.8 . . ?
C42 C41 C40 117.1(2) . . ?
C42 C41 C43 122.0(2) . . ?
C40 C41 C43 120.9(2) . . ?
O2' C42 C41 146.3(8) . . ?
O2' C42 C37 92.0(8) . . ?
C41 C42 C37 121.7(3) . . ?
O2' C42 H42A 27.2 . . ?
C41 C42 H42A 119.2 . . ?
C37 C42 H42A 119.2 . . ?
C44 C43 C45 118.3(8) . . ?
C44 C43 C46' 139.0(6) . . ?
C45 C43 C46' 55.4(5) . . ?
C44 C43 C41 108.4(5) . . ?
C45 C43 C41 109.5(4) . . ?
C46' C43 C41 111.4(2) . . ?
C44 C43 C44' 44.2(6) . . ?
C45 C43 C44' 137.1(4) . . ?
C46' C43 C44' 108.7(3) . . ?
C41 C43 C44' 113.3(2) . . ?
C44 C43 C45' 65.7(6) . . ?
C45 C43 C45' 56.3(5) . . ?
C46' C43 C45' 107.8(3) . . ?
C41 C43 C45' 110.2(2) . . ?
C44' C43 C45' 105.1(3) . . ?
C44 C43 C46 114.0(8) . . ?
C45 C43 C46 105.7(7) . . ?
C46' C43 C46 50.4(5) . . ?
C41 C43 C46 99.2(5) . . ?
C44' C43 C46 69.9(5) . . ?
C45' C43 C46 149.2(6) . . ?
C43 C44' H44F 109.5 . . ?
C43 C44' H44E 109.5 . . ?
C43 C44' H44D 109.5 . . ?
C43 C44 H44C 109.5 . . ?
C43 C44 H44B 109.5 . . ?
H44C C44 H44B 109.5 . . ?
C43 C44 H44A 109.5 . . ?
H44C C44 H44A 109.5 . . ?
H44B C44 H44A 109.5 . . ?
C43 C45' H45F 109.5 . . ?
C43 C45' H45E 109.5 . . ?
C43 C45' H45D 109.5 . . ?
C43 C45 H45C 109.5 . . ?
C43 C45 H45B 109.5 . . ?
H45C C45 H45B 109.5 . . ?
C43 C45 H45A 109.5 . . ?
H45C C45 H45A 109.5 . . ?
H45B C45 H45A 109.5 . . ?
C43 C46' H46F 109.5 . . ?
C43 C46' H46E 109.5 . . ?
C43 C46' H46D 109.5 . . ?
C43 C46 H46C 109.5 . . ?
C43 C46 H46B 109.5 . . ?
H46C C46 H46B 109.5 . . ?
C43 C46 H46A 109.5 . . ?
H46C C46 H46A 109.5 . . ?
H46B C46 H46A 109.5 . . ?
C48 C47 C39 112.4(2) . . ?
C48 C47 C50 107.9(2) . . ?
C39 C47 C50 109.5(2) . . ?
C48 C47 C49 107.9(2) . . ?
C39 C47 C49 110.0(2) . . ?
C50 C47 C49 109.1(2) . . ?
C47 C48 H48C 109.5 . . ?
C47 C48 H48B 109.5 . . ?
H48C C48 H48B 109.5 . . ?
C47 C48 H48A 109.5 . . ?
H48C C48 H48A 109.5 . . ?
H48B C48 H48A 109.5 . . ?
C47 C49 H49C 109.5 . . ?
C47 C49 H49B 109.5 . . ?
H49C C49 H49B 109.5 . . ?
C47 C49 H49A 109.5 . . ?
H49C C49 H49A 109.5 . . ?
H49B C49 H49A 109.5 . . ?
C47 C50 H50C 109.5 . . ?
C47 C50 H50B 109.5 . . ?
H50C C50 H50B 109.5 . . ?
C47 C50 H50A 109.5 . . ?
H50C C50 H50A 109.5 . . ?
H50B C50 H50A 109.5 . . ?

loop_
_geom_bond_atom_site_label_1
_geom_bond_atom_site_label_2
_geom_bond_distance
_geom_bond_site_symmetry_2
_geom_bond_publ_flag
O1 C17 1.357(2) . ?
O1 H1 0.98(3) . ?
N1 C1 1.366(3) . ?
N1 C4 1.369(3) . ?
N1 C5 1.423(3) . ?
N2 C11 1.281(3) . ?
N2 C8 1.415(3) . ?
C1 C2 1.359(3) . ?
C1 H1A 0.9500 . ?
C2 C3 1.405(3) . ?
C2 H2A 0.9500 . ?
C3 C4 1.359(3) . ?
C3 H3A 0.9500 . ?
C4 H4A 0.9500 . ?
C5 C10 1.386(3) . ?
C5 C6 1.388(3) . ?
C6 C7 1.380(3) . ?
C6 H6A 0.9500 . ?
C7 C8 1.386(3) . ?
C7 H7A 0.9500 . ?
C8 C9 1.384(3) . ?
C9 C10 1.378(3) . ?
C9 H9A 0.9500 . ?
C10 H10A 0.9500 . ?
C11 C12 1.446(3) . ?
C11 H11A 0.9500 . ?
C12 C17 1.402(3) . ?
C12 C13 1.403(3) . ?
C13 C14 1.373(3) . ?
C13 H13A 0.9500 . ?
C14 C15 1.405(3) . ?
C14 C22 1.533(3) . ?
C15 C16 1.391(3) . ?
C15 H15A 0.9500 . ?
C16 C17 1.404(3) . ?
C16 C18 1.529(3) . ?
C18 C20 1.531(3) . ?
C18 C21 1.536(3) . ?
C18 C19 1.538(3) . ?
C19 H19C 0.9800 . ?
C19 H19B 0.9800 . ?
C19 H19A 0.9800 . ?
C20 H20C 0.9800 . ?
C20 H20B 0.9800 . ?
C20 H20A 0.9800 . ?
C21 H21C 0.9800 . ?
C21 H21B 0.9800 . ?
C21 H21A 0.9800 . ?
C22 C25 1.526(4) . ?
C22 C23 1.527(4) . ?
C22 C24 1.530(4) . ?
C23 H23C 0.9800 . ?
C23 H23B 0.9800 . ?
C23 H23A 0.9800 . ?
C24 H24C 0.9800 . ?
C24 H24B 0.9800 . ?
C24 H24A 0.9800 . ?
C25 H25C 0.9800 . ?
C25 H25B 0.9800 . ?
C25 H25A 0.9800 . ?
O2 C38 1.341(3) . ?
O2 H2 1.02(4) . ?
O2' C42 1.080(13) . ?
O2' H2' 0.8400 . ?
N3 C29 1.368(3) . ?
N3 C26 1.374(3) . ?
N3 C30 1.418(3) . ?
N4 C36 1.282(4) . ?
N4 C33 1.427(3) . ?
N4' C36' 1.25(4) . ?
N4' C33 1.63(2) . ?
C26 C27 1.354(3) . ?
C26 H26A 0.9500 . ?
C27 C28 1.407(3) . ?
C27 H27A 0.9500 . ?
C28 C29 1.358(3) . ?
C28 H28A 0.9500 . ?
C29 H29A 0.9500 . ?
C30 C35 1.383(3) . ?
C30 C31 1.390(3) . ?
C31 C32 1.372(3) . ?
C31 H31A 0.9500 . ?
C32 C33 1.374(3) . ?
C32 H32A 0.9500 . ?
C33 C34 1.398(3) . ?
C34 C35 1.388(3) . ?
C34 H34A 0.9500 . ?
C35 H35A 0.9500 . ?
C36 C37 1.468(4) . ?
C36 H36A 0.9500 . ?
C36' C37 1.56(3) . ?
C36' H2 1.36(4) . ?
C36' H36B 0.9500 . ?
C37 C42 1.386(3) . ?
C37 C38 1.402(3) . ?
C38 C39 1.416(3) . ?
C38 H38A 0.9500 . ?
C39 C40 1.391(3) . ?
C39 C47 1.534(3) . ?
C40 C41 1.408(3) . ?
C40 H40A 0.9500 . ?
C41 C42 1.377(3) . ?
C41 C43 1.530(3) . ?
C42 H42A 0.9500 . ?
C43 C44 1.396(11) . ?
C43 C45 1.509(10) . ?
C43 C46' 1.516(4) . ?
C43 C44' 1.554(4) . ?
C43 C45' 1.568(4) . ?
C43 C46 1.602(11) . ?
C44' H44F 0.9800 . ?
C44' H44E 0.9800 . ?
C44' H44D 0.9800 . ?
C44 H44C 0.9800 . ?
C44 H44B 0.9800 . ?
C44 H44A 0.9800 . ?
C45' H45F 0.9800 . ?
C45' H45E 0.9800 . ?
C45' H45D 0.9800 . ?
C45 H45C 0.9800 . ?
C45 H45B 0.9800 . ?
C45 H45A 0.9800 . ?
C46' H46F 0.9800 . ?
C46' H46E 0.9800 . ?
C46' H46D 0.9800 . ?
C46 H46C 0.9800 . ?
C46 H46B 0.9800 . ?
C46 H46A 0.9800 . ?
C47 C48 1.513(3) . ?
C47 C50 1.535(3) . ?
C47 C49 1.535(4) . ?
C48 H48C 0.9800 . ?
C48 H48B 0.9800 . ?
C48 H48A 0.9800 . ?
C49 H49C 0.9800 . ?
C49 H49B 0.9800 . ?
C49 H49A 0.9800 . ?
C50 H50C 0.9800 . ?
C50 H50B 0.9800 . ?
C50 H50A 0.9800 . ?

loop_
_geom_hbond_atom_site_label_D
_geom_hbond_atom_site_label_H
_geom_hbond_atom_site_label_A
_geom_hbond_distance_DH
_geom_hbond_distance_HA
_geom_hbond_distance_DA
_geom_hbond_angle_DHA
_geom_hbond_site_symmetry_A
O2 H2 N4 1.02(4) 1.63(4) 2.596(3) 156(3) .
O1 H1 N2 0.98(3) 1.67(3) 2.591(2) 155(2) .
